data_4315130
loop_
_publ_author_name
'Martin P. Attfield'
'Zhanhui Yuan'
'Howard G. Harvey'
'William Clegg'

_publ_section_title
;
 Structural Variety within Gallium Diphosphonates Affected by the Organic
 Linker Length
;
_journal_name_full 'Inorganic Chemistry'
_journal_page_first 2656
_journal_page_last 2666
_journal_paper_doi 10.1021/ic901651d
_journal_volume 49
_journal_year 2010
_chemical_absolute_configuration ad
_chemical_compound_source 'synthesis as described'
_chemical_formula_moiety 'C25 H40 Ga4 N2 O18 P6'
_chemical_formula_sum 'C25 H40 Ga4 N2 O18 P6'
_chemical_formula_weight 1121.29
_chemical_name_systematic
;
 ?
;
_space_group_IT_number 4
_symmetry_cell_setting monoclinic
_symmetry_Int_Tables_number 4
_symmetry_space_group_name_Hall 'P 2yb'
_symmetry_space_group_name_H-M 'P 1 21 1'
_atom_sites_solution_hydrogens geom
_atom_sites_solution_primary direct
_atom_sites_solution_secondary difmap
_audit_conform_dict_location ftp://ftp.iucr.org/pub/cif_core.dic
_audit_conform_dict_name cif_core.dic
_audit_conform_dict_version 2.3
_audit_creation_date 2009-08-06T15:49:02-00:00
_audit_creation_method 'WinGX routine CIF_UPDATE'
_cell_angle_alpha 90
_cell_angle_beta 93.117(3)
_cell_angle_gamma 90
_cell_formula_units_Z 2
_cell_length_a 9.6394(19)
_cell_length_b 8.3158(16)
_cell_length_c 22.717(5)
_cell_measurement_reflns_used 84
_cell_measurement_temperature 150(2)
_cell_measurement_theta_max 25
_cell_measurement_theta_min 2.5
_cell_measurement_wavelength 0.71073
_cell_volume 1818.3(6)
_computing_cell_refinement DIRAX
_computing_data_collection 'Nonius COLLECT'
_computing_data_reduction EvalCCD
_computing_molecular_graphics 'Bruker SHELXTL'
_computing_publication_material 'Bruker SHELXTL, WinGX and local programs'
_computing_structure_refinement 'Bruker SHELXTL'
_computing_structure_solution 'Bruker SHELXTL'
_diffrn_ambient_temperature 150(2)
_diffrn_measured_fraction_theta_full 0.992
_diffrn_measured_fraction_theta_max 0.992
_diffrn_measurement_device_type 'Nonius KappaCCD diffractometer'
_diffrn_measurement_method '\f and \w scans'
_diffrn_radiation_monochromator graphite
_diffrn_radiation_probe x-ray
_diffrn_radiation_type MoK\a
_diffrn_radiation_wavelength 0.71073
_diffrn_reflns_av_unetI/netI 0.0743
_diffrn_reflns_limit_h_max 11
_diffrn_reflns_limit_h_min -11
_diffrn_reflns_limit_k_max 9
_diffrn_reflns_limit_k_min -9
_diffrn_reflns_limit_l_max 27
_diffrn_reflns_limit_l_min -27
_diffrn_reflns_number 13169
_diffrn_reflns_theta_full 25
_diffrn_reflns_theta_max 25
_diffrn_reflns_theta_min 2.25
_diffrn_standards_number 0
_exptl_absorpt_coefficient_mu 3.277
_exptl_absorpt_correction_T_max 0.937
_exptl_absorpt_correction_T_min 0.825
_exptl_absorpt_correction_type multi-scan
_exptl_absorpt_process_details SADABS
_exptl_crystal_colour colourless
_exptl_crystal_density_diffrn 2.048
_exptl_crystal_density_method 'not measured'
_exptl_crystal_description prism
_exptl_crystal_F_000 1124
_exptl_crystal_size_max 0.1
_exptl_crystal_size_mid 0.05
_exptl_crystal_size_min 0.02
_refine_diff_density_max 1
_refine_diff_density_min -0.842
_refine_diff_density_rms 0.117
_refine_ls_abs_structure_details 'Flack H D (1983), Acta Cryst. A39, 876-881'
_refine_ls_abs_structure_Flack 0.050(10)
_refine_ls_extinction_method none
_refine_ls_goodness_of_fit_ref 1.075
_refine_ls_hydrogen_treatment constr
_refine_ls_matrix_type full
_refine_ls_number_parameters 501
_refine_ls_number_reflns 13169
_refine_ls_number_restraints 25
_refine_ls_restrained_S_all 1.075
_refine_ls_R_factor_all 0.0402
_refine_ls_R_factor_gt 0.0376
_refine_ls_shift/su_max 0.041
_refine_ls_shift/su_mean 0.001
_refine_ls_structure_factor_coef Fsqd
_refine_ls_weighting_details 'calc w=1/[\s^2^(Fo^2^)+(0.0411P)^2^+0.0000P] where P=(Fo^2^+2Fc^2^)/3'
_refine_ls_weighting_scheme calc
_refine_ls_wR_factor_gt 0.102
_refine_ls_wR_factor_ref 0.1045
_reflns_number_gt 12232
_reflns_number_total 13169
_reflns_threshold_expression I>2\s(I)
_cod_data_source_file ic901651d_si_002_2.cif
_cod_data_source_block zy44
_cod_original_sg_symbol_H-M 'P 21'
_cod_database_code 4315130

loop_
_symmetry_equiv_pos_as_xyz
'x, y, z'
'-x, y+1/2, -z'

loop_
_atom_site_label
_atom_site_type_symbol
_atom_site_fract_x
_atom_site_fract_y
_atom_site_fract_z
_atom_site_U_iso_or_equiv
_atom_site_adp_type
_atom_site_occupancy
_atom_site_symmetry_multiplicity
_atom_site_calc_flag
_atom_site_refinement_flags
_atom_site_disorder_assembly
_atom_site_disorder_group
Ga1 Ga -0.32612(5) 0.16130(6) 0.29663(2) 0.00726(12) Uani 1 1 d . . .
Ga2 Ga 0.28315(5) -0.33888(6) 0.29832(2) 0.00728(12) Uani 1 1 d U . .
Ga3 Ga 0.12109(5) -0.87592(6) 0.23568(2) 0.00848(12) Uani 1 1 d . . .
Ga4 Ga -0.17934(5) -0.37504(6) 0.23399(2) 0.00866(12) Uani 1 1 d U . .
P1 P -0.08274(13) -0.06743(15) 0.31906(5) 0.0071(2) Uani 1 1 d U . .
P2 P -0.61413(13) 0.01124(15) 0.32284(5) 0.0063(3) Uani 1 1 d U . .
P3 P 0.57764(13) -0.48850(15) 0.32181(5) 0.0065(3) Uani 1 1 d . . .
P4 P 0.12205(13) -1.23663(15) 0.18056(6) 0.0095(3) Uani 1 1 d . . .
P5 P -0.19498(13) -0.73717(15) 0.18097(5) 0.0087(3) Uani 1 1 d . . .
P6 P 0.04583(13) -0.56663(15) 0.32001(5) 0.0070(3) Uani 1 1 d . . .
O1 O 0.6401(3) -0.4221(4) 0.26730(14) 0.0077(7) Uani 1 1 d . . .
O2 O 0.4174(3) -0.4879(4) 0.31253(14) 0.0083(7) Uani 1 1 d . . .
O3 O 0.2456(3) -0.3043(4) 0.22072(14) 0.0105(7) Uani 1 1 d . . .
O4 O -0.0149(3) -0.3067(4) 0.19540(15) 0.0147(8) Uani 1 1 d U . .
O5 O -0.4561(4) 0.0120(4) 0.31405(15) 0.0128(8) Uani 1 1 d . . .
O6 O -0.1651(3) 0.0879(4) 0.33018(14) 0.0079(7) Uani 1 1 d . . .
O7 O -0.2010(4) -0.5550(4) 0.17871(14) 0.0125(8) Uani 1 1 d . . .
O8 O -0.1744(4) -0.1827(4) 0.28335(15) 0.0112(8) Uani 1 1 d . . .
O9 O -0.0934(4) -0.5202(4) 0.29156(15) 0.0141(8) Uani 1 1 d . . .
O10 O 0.1339(3) -0.4150(4) 0.33344(14) 0.0093(7) Uani 1 1 d . . .
O11 O 0.1279(4) -0.6835(4) 0.28564(15) 0.0124(8) Uani 1 1 d . . .
O12 O 0.3473(4) -0.1624(4) 0.33817(15) 0.0102(7) Uani 1 1 d U . .
O13 O 0.0532(3) -0.0236(4) 0.29239(14) 0.0090(5) Uani 1 1 d U . .
O14 O -0.3768(4) 0.3377(4) 0.33699(14) 0.0099(7) Uani 1 1 d . . .
O15 O -0.3116(3) -0.8073(4) 0.21885(14) 0.0109(7) Uani 1 1 d . . .
O16 O 0.1272(4) -1.0547(4) 0.17842(15) 0.0122(8) Uani 1 1 d . . .
O17 O 0.3112(4) -0.9234(4) 0.26803(14) 0.0104(7) Uani 1 1 d . . .
O18 O -0.0549(3) -0.8065(4) 0.19975(14) 0.0120(8) Uani 1 1 d . . .
C1 C -0.0337(5) -0.1481(6) 0.3904(2) 0.0106(10) Uani 1 1 d . . .
H1A H -0.051 -0.2654 0.3893 0.013 Uiso 1 1 calc R . .
H1B H 0.0676 -0.1326 0.3976 0.013 Uiso 1 1 calc R . .
C2 C -0.1062(5) -0.0784(6) 0.4434(2) 0.0109(10) Uani 1 1 d . . .
H2A H -0.0982 0.0403 0.4436 0.013 Uiso 1 1 calc R . .
H2B H -0.2061 -0.1069 0.4405 0.013 Uiso 1 1 calc R . .
C3 C -0.0383(5) -0.1467(6) 0.4991(2) 0.0138(10) Uani 1 1 d . . .
H3A H 0.0628 -0.1256 0.4995 0.017 Uiso 1 1 calc R . .
H3B H -0.0517 -0.2648 0.4991 0.017 Uiso 1 1 calc R . .
C4 C -0.0956(5) -0.0767(6) 0.5559(2) 0.0117(10) Uani 1 1 d . . .
H4A H -0.0876 0.042 0.5559 0.014 Uiso 1 1 calc R . .
H4B H -0.1948 -0.1055 0.5583 0.014 Uiso 1 1 calc R . .
C5 C -0.6475(5) 0.1229(6) 0.38733(19) 0.0116(7) Uani 1 1 d U . .
H5A H -0.6175 0.2355 0.3818 0.014 Uiso 1 1 calc R . .
H5B H -0.7489 0.1239 0.3923 0.014 Uiso 1 1 calc R . .
C6 C -0.5733(5) 0.0561(6) 0.4445(2) 0.0126(7) Uani 1 1 d U . .
H6A H -0.5879 -0.0616 0.4462 0.015 Uiso 1 1 calc R . .
H6B H -0.4722 0.0756 0.4432 0.015 Uiso 1 1 calc R . .
C7 C 0.6273(5) -0.3790(6) 0.38742(19) 0.0098(10) Uani 1 1 d . . .
H7A H 0.7297 -0.3825 0.3936 0.012 Uiso 1 1 calc R . .
H7B H 0.5999 -0.2651 0.3818 0.012 Uiso 1 1 calc R . .
C8 C 0.5618(6) -0.4441(7) 0.4432(2) 0.0158(11) Uani 1 1 d . . .
H8A H 0.4607 -0.4226 0.4403 0.019 Uiso 1 1 calc R . .
H8B H 0.5751 -0.5621 0.4452 0.019 Uiso 1 1 calc R . .
C9 C 0.6253(4) -0.3678(6) 0.5000(2) 0.0133(9) Uani 1 1 d . . .
H9A H 0.7277 -0.3785 0.5005 0.016 Uiso 1 1 calc R . .
H9B H 0.6029 -0.2516 0.4999 0.016 Uiso 1 1 calc R . .
C10 C 0.1639(6) -1.3141(6) 0.1102(2) 0.0157(11) Uani 1 1 d . . .
H10A H 0.2659 -1.3296 0.1112 0.019 Uiso 1 1 calc R . .
H10B H 0.1213 -1.4221 0.1061 0.019 Uiso 1 1 calc R . .
C11 C 0.1226(6) -1.2196(7) 0.0532(2) 0.0175(12) Uani 1 1 d . . .
H11A H 0.0201 -1.2128 0.048 0.021 Uiso 1 1 calc R . .
H11B H 0.1601 -1.1089 0.0562 0.021 Uiso 1 1 calc R . .
C12 C 0.1811(6) -1.3058(7) -0.0001(2) 0.0226(13) Uani 1 1 d . . .
H12A H 0.2803 -1.3304 0.0095 0.027 Uiso 1 1 calc R . .
H12B H 0.1318 -1.4095 -0.0058 0.027 Uiso 1 1 calc R . .
C13 C -0.2394(5) -0.8067(6) 0.1072(2) 0.0125(11) Uani 1 1 d . . .
H13A H -0.2133 -0.9215 0.1046 0.015 Uiso 1 1 calc R . .
H13B H -0.3415 -0.7997 0.1001 0.015 Uiso 1 1 calc R . .
C14 C -0.1701(6) -0.7138(7) 0.0580(2) 0.0186(12) Uani 1 1 d . . .
H14A H -0.2154 -0.6076 0.0526 0.022 Uiso 1 1 calc R . .
H14B H -0.071 -0.6955 0.0698 0.022 Uiso 1 1 calc R . .
C15 C 0.0102(5) -0.6472(6) 0.3911(2) 0.0105(10) Uani 1 1 d . . .
H15A H -0.0895 -0.6302 0.3975 0.013 Uiso 1 1 calc R . .
H15B H 0.0263 -0.7648 0.3903 0.013 Uiso 1 1 calc R . .
C16 C 0.3435(5) -0.6671(6) 0.1858(2) 0.0131(11) Uani 1 1 d . . .
H16 H 0.3703 -0.6511 0.2263 0.016 Uiso 1 1 calc R . .
C17 C 0.4253(6) -0.6033(7) 0.1448(3) 0.0187(12) Uani 1 1 d . . .
H17 H 0.5057 -0.5425 0.1563 0.022 Uiso 1 1 calc R . .
C18 C 0.3882(6) -0.6295(7) 0.0858(3) 0.0246(13) Uani 1 1 d . . .
H18 H 0.4448 -0.5906 0.056 0.029 Uiso 1 1 calc R . .
C19 C 0.2684(6) -0.7126(7) 0.0712(2) 0.0251(13) Uani 1 1 d . . .
H19 H 0.2394 -0.7275 0.0309 0.03 Uiso 1 1 calc R . .
C20 C 0.1908(6) -0.7738(6) 0.1143(2) 0.0177(12) Uani 1 1 d . . .
H20 H 0.1093 -0.8334 0.1034 0.021 Uiso 1 1 calc R . .
C21 C -0.3016(6) -0.2802(6) 0.1128(2) 0.0157(12) Uani 1 1 d . . .
H21 H -0.2272 -0.3429 0.0994 0.019 Uiso 1 1 calc R . .
C22 C -0.3999(6) -0.2218(8) 0.0724(2) 0.0257(14) Uani 1 1 d . . .
H22 H -0.3953 -0.2475 0.0318 0.031 Uiso 1 1 calc R . .
C23 C -0.5070(6) -0.1242(7) 0.0913(3) 0.0249(14) Uani 1 1 d . . .
H23 H -0.5754 -0.0816 0.064 0.03 Uiso 1 1 calc R . .
C24 C -0.5106(6) -0.0920(6) 0.1500(3) 0.0169(12) Uani 1 1 d . . .
H24 H -0.5807 -0.0244 0.1643 0.02 Uiso 1 1 calc R . .
C25 C -0.4107(6) -0.1591(6) 0.1883(2) 0.0133(11) Uani 1 1 d . . .
H25 H -0.4159 -0.1385 0.2293 0.016 Uiso 1 1 calc R . .
N1 N 0.2267(4) -0.7518(5) 0.17244(19) 0.0121(9) Uani 1 1 d . . .
N2 N -0.3077(4) -0.2510(5) 0.17117(18) 0.0078(8) Uani 1 1 d . . .

loop_
_atom_site_aniso_label
_atom_site_aniso_U_11
_atom_site_aniso_U_22
_atom_site_aniso_U_33
_atom_site_aniso_U_23
_atom_site_aniso_U_13
_atom_site_aniso_U_12
Ga1 0.0074(2) 0.0039(3) 0.0106(3) 0.0005(2) 0.00243(18) 0.0005(2)
Ga2 0.0068(3) 0.0045(3) 0.0108(3) 0.0001(2) 0.00239(19) -0.0007(2)
Ga3 0.0077(3) 0.0065(3) 0.0115(3) -0.0015(2) 0.00237(19) 0.0003(2)
Ga4 0.0096(3) 0.0057(3) 0.0110(2) -0.0019(2) 0.00327(19) -0.0003(2)
P1 0.0085(6) 0.0042(6) 0.0090(6) -0.0001(5) 0.0032(5) 0.0008(5)
P2 0.0076(6) 0.0020(6) 0.0095(6) 0.0002(5) 0.0024(5) 0.0002(5)
P3 0.0072(6) 0.0029(6) 0.0094(6) -0.0004(5) 0.0023(5) 0.0003(5)
P4 0.0103(7) 0.0068(7) 0.0118(7) -0.0005(5) 0.0039(5) 0.0002(5)
P5 0.0087(6) 0.0071(7) 0.0104(6) -0.0004(5) 0.0019(5) 0.0006(5)
P6 0.0083(6) 0.0033(6) 0.0095(6) -0.0002(5) 0.0014(5) -0.0021(5)
O1 0.0072(16) 0.0053(18) 0.0107(17) 0.0046(13) 0.0016(13) -0.0004(13)
O2 0.0030(17) 0.0052(17) 0.0168(18) -0.0020(14) 0.0021(14) 0.0022(13)
O3 0.0164(18) 0.0065(18) 0.0088(17) 0.0018(14) 0.0020(14) 0.0052(14)
O4 0.0081(16) 0.014(2) 0.022(2) -0.0038(15) 0.0071(13) -0.0043(14)
O5 0.0147(19) 0.0075(18) 0.0168(19) -0.0019(15) 0.0058(15) 0.0054(15)
O6 0.0086(16) 0.0043(17) 0.0109(17) -0.0010(13) 0.0005(13) 0.0021(13)
O7 0.019(2) 0.0065(19) 0.0125(18) 0.0014(15) 0.0048(15) -0.0006(15)
O8 0.0130(18) 0.0070(18) 0.0134(18) -0.0036(14) -0.0025(14) -0.0002(14)
O9 0.0125(19) 0.016(2) 0.0136(18) 0.0020(15) -0.0015(15) -0.0020(15)
O10 0.0076(16) 0.0065(18) 0.0144(17) -0.0015(14) 0.0067(13) -0.0026(13)
O11 0.0110(18) 0.0121(19) 0.0145(18) -0.0052(15) 0.0049(14) -0.0027(15)
O12 0.0149(18) 0.0019(15) 0.0135(18) 0.0032(11) -0.0015(14) -0.0039(13)
O13 0.0092(9) 0.0074(10) 0.0107(10) 0.0013(9) 0.0052(8) 0.0006(9)
O14 0.0172(19) 0.0039(17) 0.0091(17) 0.0011(13) 0.0052(14) 0.0029(14)
O15 0.0066(16) 0.0127(19) 0.0139(18) -0.0031(14) 0.0047(13) 0.0010(14)
O16 0.0132(18) 0.0097(19) 0.0137(18) -0.0022(15) 0.0007(14) -0.0021(15)
O17 0.0161(18) 0.0096(18) 0.0054(17) -0.0018(13) 0.0005(14) 0.0028(14)
O18 0.0058(16) 0.018(2) 0.0127(18) -0.0007(15) 0.0035(13) 0.0045(14)
C1 0.011(3) 0.010(3) 0.011(3) 0.003(2) -0.0002(19) 0.005(2)
C2 0.018(3) 0.004(2) 0.012(2) -0.002(2) 0.004(2) 0.001(2)
C3 0.016(3) 0.013(2) 0.013(2) -0.001(2) 0.007(2) 0.0011(19)
C4 0.013(3) 0.010(3) 0.013(2) -0.002(2) 0.007(2) 0.000(2)
C5 0.0142(18) 0.0103(19) 0.0102(12) -0.0029(12) 0.0005(13) 0.0057(16)
C6 0.0158(18) 0.0113(19) 0.0105(11) -0.0022(14) 0.0004(14) 0.0054(15)
C7 0.012(2) 0.008(2) 0.009(2) 0.001(2) -0.0004(18) 0.002(2)
C8 0.020(3) 0.019(3) 0.008(2) -0.001(2) 0.003(2) -0.009(2)
C9 0.018(2) 0.009(2) 0.013(2) -0.002(2) 0.002(2) 0.001(2)
C10 0.028(3) 0.010(3) 0.009(2) 0.003(2) 0.002(2) 0.004(2)
C11 0.019(3) 0.018(3) 0.015(3) 0.007(2) 0.004(2) 0.002(2)
C12 0.033(3) 0.018(3) 0.017(3) 0.003(2) 0.002(2) -0.001(3)
C13 0.014(3) 0.012(3) 0.012(2) 0.002(2) 0.0020(19) -0.004(2)
C14 0.028(3) 0.013(3) 0.015(3) -0.001(2) 0.005(2) 0.006(2)
C15 0.010(2) 0.011(3) 0.011(3) 0.001(2) -0.0004(19) -0.001(2)
C16 0.017(3) 0.005(3) 0.018(3) -0.001(2) 0.001(2) -0.001(2)
C17 0.012(3) 0.012(3) 0.032(3) 0.002(2) 0.006(2) 0.001(2)
C18 0.028(3) 0.016(3) 0.031(3) 0.003(3) 0.010(3) 0.000(3)
C19 0.036(3) 0.022(3) 0.018(3) -0.005(2) 0.004(2) -0.004(3)
C20 0.021(3) 0.011(3) 0.021(3) 0.000(2) 0.004(2) 0.000(2)
C21 0.022(3) 0.010(3) 0.015(3) 0.001(2) 0.008(2) 0.002(2)
C22 0.036(3) 0.025(3) 0.016(3) 0.001(3) 0.001(3) -0.008(3)
C23 0.021(3) 0.021(3) 0.032(3) 0.011(3) -0.008(2) -0.002(3)
C24 0.011(3) 0.006(3) 0.035(3) 0.005(2) 0.005(2) 0.005(2)
C25 0.016(3) 0.013(3) 0.011(3) -0.001(2) 0.003(2) -0.002(2)
N1 0.012(2) 0.008(2) 0.016(2) -0.0041(18) 0.0032(17) -0.0030(17)
N2 0.0016(19) 0.007(2) 0.015(2) -0.0017(17) 0.0013(16) -0.0002(16)

loop_
_atom_type_symbol
_atom_type_description
_atom_type_scat_dispersion_real
_atom_type_scat_dispersion_imag
_atom_type_scat_source
C C 0.0033 0.0016 'International Tables Vol C Tables 4.2.6.8 and 6.1.1.4'
H H 0 0 'International Tables Vol C Tables 4.2.6.8 and 6.1.1.4'
O O 0.0106 0.006 'International Tables Vol C Tables 4.2.6.8 and 6.1.1.4'
P P 0.1023 0.0942 'International Tables Vol C Tables 4.2.6.8 and 6.1.1.4'
Ga Ga 0.2307 1.6083 'International Tables Vol C Tables 4.2.6.8 and 6.1.1.4'
N N 0.0061 0.0033 'International Tables Vol C Tables 4.2.6.8 and 6.1.1.4'

loop_
_geom_angle_atom_site_label_1
_geom_angle_atom_site_label_2
_geom_angle_atom_site_label_3
_geom_angle
_geom_angle_site_symmetry_1
_geom_angle_site_symmetry_3
_geom_angle_publ_flag
O6 Ga1 O15 110.74(15) . 1_565 ?
O6 Ga1 O14 108.10(15) . . ?
O15 Ga1 O14 114.66(15) 1_565 . ?
O6 Ga1 O5 105.33(15) . . ?
O15 Ga1 O5 113.77(16) 1_565 . ?
O14 Ga1 O5 103.57(15) . . ?
O10 Ga2 O3 111.52(15) . . ?
O10 Ga2 O2 105.17(15) . . ?
O3 Ga2 O2 112.81(15) . . ?
O10 Ga2 O12 108.79(15) . . ?
O3 Ga2 O12 113.81(15) . . ?
O2 Ga2 O12 104.13(15) . . ?
O13 Ga3 O18 98.70(14) 1_545 . ?
O13 Ga3 O11 97.80(14) 1_545 . ?
O18 Ga3 O11 90.10(15) . . ?
O13 Ga3 O17 88.05(14) 1_545 . ?
O18 Ga3 O17 172.94(15) . . ?
O11 Ga3 O17 86.93(14) . . ?
O13 Ga3 O16 89.07(14) 1_545 . ?
O18 Ga3 O16 90.20(15) . . ?
O11 Ga3 O16 173.00(14) . . ?
O17 Ga3 O16 91.98(14) . . ?
O13 Ga3 N1 168.06(15) 1_545 . ?
O18 Ga3 N1 90.63(15) . . ?
O11 Ga3 N1 89.57(16) . . ?
O17 Ga3 N1 82.95(15) . . ?
O16 Ga3 N1 83.43(15) . . ?
O9 Ga4 O4 99.10(15) . . ?
O9 Ga4 O8 97.30(15) . . ?
O4 Ga4 O8 91.41(15) . . ?
O9 Ga4 O7 89.04(15) . . ?
O4 Ga4 O7 89.73(15) . . ?
O8 Ga4 O7 173.30(14) . . ?
O9 Ga4 O1 88.36(14) . 1_455 ?
O4 Ga4 O1 172.44(15) . 1_455 ?
O8 Ga4 O1 86.37(14) . 1_455 ?
O7 Ga4 O1 91.66(14) . 1_455 ?
O9 Ga4 N2 168.07(15) . . ?
O4 Ga4 N2 90.82(15) . . ?
O8 Ga4 N2 89.01(15) . . ?
O7 Ga4 N2 84.36(15) . . ?
O1 Ga4 N2 81.92(14) 1_455 . ?
O8 P1 O13 115.5(2) . . ?
O8 P1 O6 109.14(19) . . ?
O13 P1 O6 109.10(19) . . ?
O8 P1 C1 111.5(2) . . ?
O13 P1 C1 105.1(2) . . ?
O6 P1 C1 106.1(2) . . ?
O17 P2 O12 114.6(2) 1_465 1_455 ?
O17 P2 O5 108.8(2) 1_465 . ?
O12 P2 O5 106.6(2) 1_455 . ?
O17 P2 C5 113.1(2) 1_465 . ?
O12 P2 C5 104.3(2) 1_455 . ?
O5 P2 C5 109.1(2) . . ?
O1 P3 O14 113.82(19) . 1_645 ?
O1 P3 O2 109.08(19) . . ?
O14 P3 O2 107.7(2) 1_645 . ?
O1 P3 C7 113.3(2) . . ?
O14 P3 C7 103.3(2) 1_645 . ?
O2 P3 C7 109.4(2) . . ?
O4 P4 O16 115.2(2) 1_545 . ?
O4 P4 O3 112.4(2) 1_545 1_545 ?
O16 P4 O3 110.7(2) . 1_545 ?
O4 P4 C10 107.8(2) 1_545 . ?
O16 P4 C10 108.8(2) . . ?
O3 P4 C10 100.9(2) 1_545 . ?
O18 P5 O7 115.0(2) . . ?
O18 P5 O15 111.2(2) . . ?
O7 P5 O15 111.32(19) . . ?
O18 P5 C13 107.7(2) . . ?
O7 P5 C13 106.4(2) . . ?
O15 P5 C13 104.5(2) . . ?
O11 P6 O9 115.2(2) . . ?
O11 P6 O10 109.45(19) . . ?
O9 P6 O10 110.1(2) . . ?
O11 P6 C15 111.0(2) . . ?
O9 P6 C15 105.7(2) . . ?
O10 P6 C15 104.9(2) . . ?
P3 O1 Ga4 141.8(2) . 1_655 ?
P3 O2 Ga2 136.5(2) . . ?
P4 O3 Ga2 137.2(2) 1_565 . ?
P4 O4 Ga4 165.5(2) 1_565 . ?
P2 O5 Ga1 136.4(2) . . ?
P1 O6 Ga1 130.9(2) . . ?
P5 O7 Ga4 137.7(2) . . ?
P1 O8 Ga4 145.5(2) . . ?
P6 O9 Ga4 142.1(2) . . ?
P6 O10 Ga2 130.2(2) . . ?
P6 O11 Ga3 145.9(2) . . ?
P2 O12 Ga2 136.6(2) 1_655 . ?
P1 O13 Ga3 139.0(2) . 1_565 ?
P3 O14 Ga1 136.6(2) 1_465 . ?
P5 O15 Ga1 133.7(2) . 1_545 ?
P4 O16 Ga3 136.7(2) . . ?
P2 O17 Ga3 140.5(2) 1_645 . ?
P5 O18 Ga3 170.6(2) . . ?
C2 C1 P1 117.2(3) . . ?
C3 C2 C1 108.7(4) . . ?
C2 C3 C4 113.7(4) . . ?
C15 C4 C3 108.0(4) 2_556 . ?
C6 C5 P2 114.0(3) . . ?
C9 C6 C5 112.8(4) 2_556 . ?
C8 C7 P3 113.7(4) . . ?
C9 C8 C7 112.5(4) . . ?
C6 C9 C8 113.0(4) 2_546 . ?
C11 C10 P4 120.2(4) . . ?
C12 C11 C10 109.4(4) . . ?
C14 C12 C11 115.8(5) 2_545 . ?
C14 C13 P5 115.0(3) . . ?
C12 C14 C13 111.3(4) 2 . ?
C4 C15 P6 116.1(3) 2_546 . ?
N1 C16 C17 123.8(5) . . ?
C16 C17 C18 118.2(5) . . ?
C19 C18 C17 118.9(5) . . ?
C20 C19 C18 120.2(6) . . ?
N1 C20 C19 121.8(5) . . ?
N2 C21 C22 121.8(5) . . ?
C21 C22 C23 119.6(5) . . ?
C24 C23 C22 118.3(5) . . ?
C23 C24 C25 118.9(5) . . ?
N2 C25 C24 123.7(5) . . ?
C16 N1 C20 117.0(4) . . ?
C16 N1 Ga3 122.5(3) . . ?
C20 N1 Ga3 119.8(3) . . ?
C25 N2 C21 117.7(4) . . ?
C25 N2 Ga4 120.2(3) . . ?
C21 N2 Ga4 121.4(3) . . ?

loop_
_geom_bond_atom_site_label_1
_geom_bond_atom_site_label_2
_geom_bond_distance
_geom_bond_site_symmetry_2
_geom_bond_publ_flag
Ga1 O6 1.799(3) . ?
Ga1 O15 1.799(3) 1_565 ?
Ga1 O14 1.811(3) . ?
Ga1 O5 1.823(4) . ?
Ga2 O10 1.798(3) . ?
Ga2 O3 1.803(3) . ?
Ga2 O2 1.808(3) . ?
Ga2 O12 1.815(3) . ?
Ga3 O13 1.920(3) 1_545 ?
Ga3 O18 1.930(3) . ?
Ga3 O11 1.961(3) . ?
Ga3 O17 1.977(3) . ?
Ga3 O16 1.978(3) . ?
Ga3 N1 2.080(4) . ?
Ga4 O9 1.933(4) . ?
Ga4 O4 1.938(3) . ?
Ga4 O8 1.953(3) . ?
Ga4 O7 1.958(3) . ?
Ga4 O1 1.974(3) 1_455 ?
Ga4 N2 2.107(4) . ?
P1 O8 1.509(4) . ?
P1 O13 1.518(3) . ?
P1 O6 1.544(3) . ?
P1 C1 1.794(5) . ?
P2 O17 1.505(3) 1_465 ?
P2 O12 1.536(3) 1_455 ?
P2 O5 1.547(4) . ?
P2 C5 1.779(5) . ?
P3 O1 1.511(3) . ?
P3 O14 1.544(3) 1_645 ?
P3 O2 1.548(3) . ?
P3 C7 1.789(5) . ?
P4 O4 1.498(3) 1_545 ?
P4 O16 1.515(4) . ?
P4 O3 1.565(3) 1_545 ?
P4 C10 1.790(5) . ?
P5 O18 1.509(3) . ?
P5 O7 1.516(3) . ?
P5 O15 1.565(3) . ?
P5 C13 1.802(5) . ?
P6 O11 1.499(4) . ?
P6 O9 1.507(4) . ?
P6 O10 1.541(3) . ?
P6 C15 1.800(5) . ?
O1 Ga4 1.974(3) 1_655 ?
O3 P4 1.565(3) 1_565 ?
O4 P4 1.498(3) 1_565 ?
O12 P2 1.536(3) 1_655 ?
O13 Ga3 1.920(3) 1_565 ?
O14 P3 1.544(3) 1_465 ?
O15 Ga1 1.799(3) 1_545 ?
O17 P2 1.505(3) 1_645 ?
C1 C2 1.537(6) . ?
C2 C3 1.505(7) . ?
C3 C4 1.544(7) . ?
C4 C15 1.536(7) 2_556 ?
C5 C6 1.551(6) . ?
C6 C9 1.520(6) 2_556 ?
C7 C8 1.544(6) . ?
C8 C9 1.534(7) . ?
C9 C6 1.520(6) 2_546 ?
C10 C11 1.547(7) . ?
C11 C12 1.540(7) . ?
C12 C14 1.521(7) 2_545 ?
C13 C14 1.541(7) . ?
C14 C12 1.521(7) 2 ?
C15 C4 1.536(7) 2_546 ?
C16 N1 1.349(6) . ?
C16 C17 1.360(7) . ?
C17 C18 1.386(8) . ?
C18 C19 1.371(8) . ?
C19 C20 1.362(8) . ?
C20 N1 1.360(7) . ?
C21 N2 1.353(6) . ?
C21 C22 1.372(8) . ?
C22 C23 1.399(9) . ?
C23 C24 1.362(8) . ?
C24 C25 1.381(7) . ?
C25 N2 1.328(7) . ?
